data_2237471
loop_
_publ_author_name
'Ido, Yohei'
'Fujihara, Takashi'
'Nagasawa, Akira'

_publ_section_title
;
 Di-\m-acetato-\k^4^<i>O</i>:<i>O</i>'-\m-oxido-\k^2^<i>O</i>:<i>O</i>'-bis[<i>cis</i>-(2,2'-bipyridine-\k^2^<i>N</i>,<i>N</i>')-<i>trans</i>-(pyridine-\k<i>N</i>)ruthenium(III)]
 bis(hexafluoridophosphate)
;
_journal_coeditor_code GG2109
_journal_issue 3
_journal_name_full 'Acta Crystallographica Section E'
_journal_page_first m145
_journal_page_last m146
_journal_paper_doi 10.1107/S1600536813003334
_journal_volume 69
_journal_year 2013
_chemical_formula_iupac '[Ru2 (C2 H3 O2)2 O (C10 H8 N2)2 (C5 H5 N)2] (P F6)2'
_chemical_formula_moiety 'C34 H32 N6 O5 Ru2 2+, 2(F6 P -)'
_chemical_formula_sum 'C34 H32 F12 N6 O5 P2 Ru2'
_chemical_formula_weight 1096.74
_chemical_name_systematic
'Di-\m-acetato-\k^4^<i>O</i>:<i>O</i>'-\m-oxido-\k^2^<i>O</i>:<i>O</i>'-bis[<i>cis</i>-(2,2'-bipyridine-\k^2^<i>N</i>,<i>N</i>')-<i>trans</i>-(pyridine-\k<i>N</i>)ruthenium(III)] bis(hexafluoridophosphate)'
_space_group_IT_number 14
_symmetry_cell_setting monoclinic
_symmetry_space_group_name_Hall '-P 2yn'
_symmetry_space_group_name_H-M 'P 1 21/n 1'
_atom_sites_solution_hydrogens geom
_atom_sites_solution_primary direct
_atom_sites_solution_secondary difmap
_audit_creation_method SHELXL-97
_cell_angle_alpha 90.00
_cell_angle_beta 97.2530(10)
_cell_angle_gamma 90.00
_cell_formula_units_Z 4
_cell_length_a 12.3330(9)
_cell_length_b 18.2182(14)
_cell_length_c 18.1490(14)
_cell_measurement_reflns_used 9917
_cell_measurement_temperature 150(2)
_cell_measurement_theta_max 28.33
_cell_measurement_theta_min 2.20
_cell_volume 4045.2(5)
_computing_cell_refinement 'SAINT (Bruker, 2008)'
_computing_data_collection 'APEX2 (Bruker, 2008)'
_computing_data_reduction 'SAINT and XPREP (Bruker, 2008)'
_computing_molecular_graphics 'ORTEP-3 for Windows (Farrugia, 2012)'
_computing_publication_material 'XCIF (Bruker, 2008)'
_computing_structure_refinement 'SHELXL97 (Sheldrick, 2008)'
_computing_structure_solution 'SHELXS97 (Sheldrick, 2008)'
_diffrn_ambient_temperature 150(2)
_diffrn_detector_area_resol_mean 8.333
_diffrn_measured_fraction_theta_full 0.995
_diffrn_measured_fraction_theta_max 0.995
_diffrn_measurement_device_type 'Bruker APEXII CCD area-detector'
_diffrn_measurement_method '\f and \w'
_diffrn_radiation_monochromator 'Bruker Helios multilayer confocal mirror'
_diffrn_radiation_source 'Bruker TXS fine-focus rotating anode'
_diffrn_radiation_type MoK\a
_diffrn_radiation_wavelength 0.71073
_diffrn_reflns_av_R_equivalents 0.0385
_diffrn_reflns_av_sigmaI/netI 0.0343
_diffrn_reflns_limit_h_max 15
_diffrn_reflns_limit_h_min -15
_diffrn_reflns_limit_k_max 18
_diffrn_reflns_limit_k_min -23
_diffrn_reflns_limit_l_max 19
_diffrn_reflns_limit_l_min -22
_diffrn_reflns_number 21514
_diffrn_reflns_theta_full 26.73
_diffrn_reflns_theta_max 26.73
_diffrn_reflns_theta_min 1.59
_exptl_absorpt_coefficient_mu 0.930
_exptl_absorpt_correction_T_max 0.9293
_exptl_absorpt_correction_T_min 0.8654
_exptl_absorpt_correction_type multi-scan
_exptl_absorpt_process_details '(SADABS; Bruker, 2008)'
_exptl_crystal_colour violet
_exptl_crystal_density_diffrn 1.801
_exptl_crystal_density_method 'not measured'
_exptl_crystal_description block
_exptl_crystal_F_000 2176
_exptl_crystal_size_max 0.16
_exptl_crystal_size_mid 0.14
_exptl_crystal_size_min 0.08
_refine_diff_density_max 0.467
_refine_diff_density_min -0.691
_refine_ls_extinction_method none
_refine_ls_goodness_of_fit_ref 1.024
_refine_ls_hydrogen_treatment constr
_refine_ls_matrix_type full
_refine_ls_number_parameters 552
_refine_ls_number_reflns 8544
_refine_ls_number_restraints 0
_refine_ls_restrained_S_all 1.024
_refine_ls_R_factor_all 0.0310
_refine_ls_R_factor_gt 0.0240
_refine_ls_shift/su_max 0.000
_refine_ls_shift/su_mean 0.000
_refine_ls_structure_factor_coef Fsqd
_refine_ls_weighting_details 'w=1/[\s^2^(Fo^2^)+(0.0308P)^2^+1.0615P] where P=(Fo^2^+2Fc^2^)/3'
_refine_ls_weighting_scheme calc
_refine_ls_wR_factor_gt 0.0601
_refine_ls_wR_factor_ref 0.0632
_reflns_number_gt 7343
_reflns_number_total 8544
_reflns_threshold_expression I>2\s(I)
_cod_data_source_file gg2109.cif
_cod_data_source_block I
_cod_original_sg_symbol_H-M 'P 21/n'
_cod_database_code 2237471
_cod_database_fobs_code 2237471

loop_
_symmetry_equiv_pos_as_xyz
'x, y, z'
'-x+1/2, y+1/2, -z+1/2'
'-x, -y, -z'
'x-1/2, -y-1/2, z-1/2'

loop_
_atom_site_type_symbol
_atom_site_label
_atom_site_fract_x
_atom_site_fract_y
_atom_site_fract_z
_atom_site_U_iso_or_equiv
_atom_site_adp_type
_atom_site_calc_flag
_atom_site_refinement_flags
_atom_site_occupancy
_atom_site_symmetry_multiplicity
C C1 0.84969(17) 0.16178(12) 0.95696(13) 0.0266(5) Uani d . 1 1
H H1 0.8420 0.1450 0.9070 0.032 Uiso calc R 1 1
C C2 0.94008(18) 0.14115(13) 1.00407(14) 0.0330(5) Uani d . 1 1
H H2 0.9920 0.1084 0.9877 0.040 Uiso calc R 1 1
C C3 0.95489(19) 0.16843(14) 1.07542(14) 0.0352(6) Uani d . 1 1
H H3 1.0192 0.1569 1.1079 0.042 Uiso calc R 1 1
C C4 0.87585(18) 0.21250(13) 1.09933(13) 0.0309(5) Uani d . 1 1
H H4 0.8851 0.2319 1.1483 0.037 Uiso calc R 1 1
C C5 0.78242(17) 0.22835(11) 1.05108(11) 0.0222(4) Uani d . 1 1
C C6 0.68668(17) 0.26654(11) 1.07217(11) 0.0216(4) Uani d . 1 1
C C7 0.67667(19) 0.29137(12) 1.14324(12) 0.0284(5) Uani d . 1 1
H H7 0.7364 0.2870 1.1815 0.034 Uiso calc R 1 1
C C8 0.5805(2) 0.32224(13) 1.15816(13) 0.0330(5) Uani d . 1 1
H H8 0.5730 0.3394 1.2067 0.040 Uiso calc R 1 1
C C9 0.49437(19) 0.32815(12) 1.10180(13) 0.0310(5) Uani d . 1 1
H H9 0.4267 0.3488 1.1112 0.037 Uiso calc R 1 1
C C10 0.50830(17) 0.30350(11) 1.03152(12) 0.0252(4) Uani d . 1 1
H H10 0.4494 0.3081 0.9927 0.030 Uiso calc R 1 1
C C11 0.82524(19) 0.35124(13) 0.89702(12) 0.0304(5) Uani d . 1 1
H H11 0.8655 0.3069 0.8964 0.037 Uiso calc R 1 1
C C12 0.8776(2) 0.41694(14) 0.88632(14) 0.0368(6) Uani d . 1 1
H H12 0.9523 0.4174 0.8786 0.044 Uiso calc R 1 1
C C13 0.8198(2) 0.48151(14) 0.88702(14) 0.0387(6) Uani d . 1 1
H H13 0.8539 0.5273 0.8801 0.046 Uiso calc R 1 1
C C14 0.7113(2) 0.47823(13) 0.89792(14) 0.0356(6) Uani d . 1 1
H H14 0.6692 0.5219 0.8984 0.043 Uiso calc R 1 1
C C15 0.66473(19) 0.41103(12) 0.90809(13) 0.0298(5) Uani d . 1 1
H H15 0.5898 0.4093 0.9153 0.036 Uiso calc R 1 1
C C16 0.68155(17) 0.18333(11) 0.76443(11) 0.0225(4) Uani d . 1 1
C C17 0.7534(2) 0.18554(14) 0.70400(13) 0.0353(6) Uani d . 1 1
H H17A 0.7181 0.2148 0.6624 0.053 Uiso calc R 1 1
H H17B 0.7653 0.1355 0.6869 0.053 Uiso calc R 1 1
H H17C 0.8238 0.2077 0.7230 0.053 Uiso calc R 1 1
C C18 0.62599(17) -0.01977(12) 0.82185(12) 0.0269(5) Uani d . 1 1
H H18 0.6650 0.0083 0.7898 0.032 Uiso calc R 1 1
C C19 0.65819(19) -0.09121(13) 0.83825(14) 0.0338(5) Uani d . 1 1
H H19 0.7182 -0.1120 0.8176 0.041 Uiso calc R 1 1
C C20 0.6015(2) -0.13190(12) 0.88527(14) 0.0347(5) Uani d . 1 1
H H20 0.6227 -0.1810 0.8976 0.042 Uiso calc R 1 1
C C21 0.51407(18) -0.10063(12) 0.91407(13) 0.0289(5) Uani d . 1 1
H H21 0.4747 -0.1278 0.9466 0.035 Uiso calc R 1 1
C C22 0.48426(16) -0.02916(11) 0.89494(11) 0.0208(4) Uani d . 1 1
C C23 0.39162(16) 0.00954(11) 0.91996(11) 0.0209(4) Uani d . 1 1
C C24 0.32321(18) -0.01977(12) 0.96786(12) 0.0265(5) Uani d . 1 1
H H24 0.3351 -0.0681 0.9869 0.032 Uiso calc R 1 1
C C25 0.23823(19) 0.02179(13) 0.98736(13) 0.0323(5) Uani d . 1 1
H H25 0.1907 0.0026 1.0200 0.039 Uiso calc R 1 1
C C26 0.22311(18) 0.09185(13) 0.95879(13) 0.0322(5) Uani d . 1 1
H H26 0.1652 0.1215 0.9719 0.039 Uiso calc R 1 1
C C27 0.29211(17) 0.11832(12) 0.91149(12) 0.0267(5) Uani d . 1 1
H H27 0.2806 0.1665 0.8919 0.032 Uiso calc R 1 1
C C28 0.4205(2) 0.08571(14) 0.66017(12) 0.0325(5) Uani d . 1 1
H H28 0.4873 0.1110 0.6573 0.039 Uiso calc R 1 1
C C29 0.3602(2) 0.06282(16) 0.59510(13) 0.0414(6) Uani d . 1 1
H H29 0.3863 0.0708 0.5487 0.050 Uiso calc R 1 1
C C30 0.2610(2) 0.02813(14) 0.59821(14) 0.0393(6) Uani d . 1 1
H H30 0.2183 0.0114 0.5542 0.047 Uiso calc R 1 1
C C31 0.2258(2) 0.01849(13) 0.66669(13) 0.0355(6) Uani d . 1 1
H H31 0.1568 -0.0034 0.6705 0.043 Uiso calc R 1 1
C C32 0.29174(19) 0.04088(13) 0.72914(13) 0.0325(5) Uani d . 1 1
H H32 0.2674 0.0326 0.7761 0.039 Uiso calc R 1 1
C C33 0.42434(17) 0.27757(11) 0.81583(11) 0.0221(4) Uani d . 1 1
C C34 0.34423(19) 0.33600(12) 0.78780(13) 0.0303(5) Uani d . 1 1
H H34A 0.3224 0.3635 0.8299 0.045 Uiso calc R 1 1
H H34B 0.2796 0.3133 0.7599 0.045 Uiso calc R 1 1
H H34C 0.3782 0.3695 0.7552 0.045 Uiso calc R 1 1
F F1 0.19206(15) 0.25070(8) 1.03726(9) 0.0508(4) Uani d . 1 1
F F2 0.25047(14) 0.36665(9) 1.02528(10) 0.0552(4) Uani d . 1 1
F F3 0.07127(14) 0.34422(11) 1.02327(11) 0.0668(5) Uani d . 1 1
F F4 0.08042(14) 0.26209(10) 0.93069(10) 0.0599(5) Uani d . 1 1
F F5 0.25968(13) 0.28531(9) 0.93345(9) 0.0491(4) Uani d . 1 1
F F6 0.13802(14) 0.37771(9) 0.91763(10) 0.0571(5) Uani d . 1 1
F F7 1.08931(11) -0.01718(9) 0.81833(8) 0.0456(4) Uani d . 1 1
F F8 1.01735(13) 0.09573(8) 0.82953(9) 0.0482(4) Uani d . 1 1
F F9 0.96227(14) 0.00061(9) 0.89494(8) 0.0506(4) Uani d . 1 1
F F10 0.92007(13) -0.06315(8) 0.78882(9) 0.0507(4) Uani d . 1 1
F F11 0.97600(13) 0.03209(9) 0.72357(8) 0.0527(4) Uani d . 1 1
F F12 0.84871(12) 0.04979(10) 0.80123(11) 0.0641(5) Uani d . 1 1
N N1 0.77176(13) 0.20484(9) 0.97898(9) 0.0206(4) Uani d . 1 1
N N2 0.60242(14) 0.27328(9) 1.01643(9) 0.0201(3) Uani d . 1 1
N N3 0.72032(14) 0.34776(10) 0.90824(9) 0.0235(4) Uani d . 1 1
N N4 0.54145(13) 0.01119(9) 0.84978(9) 0.0203(4) Uani d . 1 1
N N5 0.37543(13) 0.07851(9) 0.89189(9) 0.0199(4) Uani d . 1 1
N N6 0.38902(14) 0.07386(9) 0.72756(9) 0.0233(4) Uani d . 1 1
O O1 0.56711(11) 0.15277(7) 0.91364(7) 0.0193(3) Uani d . 1 1
O O2 0.70429(13) 0.22717(8) 0.81711(8) 0.0293(3) Uani d . 1 1
O O3 0.60385(12) 0.13784(8) 0.75799(8) 0.0276(3) Uani d . 1 1
O O4 0.50483(12) 0.29827(8) 0.86021(8) 0.0280(3) Uani d . 1 1
O O5 0.40569(12) 0.21248(8) 0.79379(8) 0.0265(3) Uani d . 1 1
P P1 0.16409(5) 0.31467(3) 0.97767(4) 0.03196(14) Uani d . 1 1
P P2 0.96918(5) 0.01609(4) 0.80911(3) 0.03143(14) Uani d . 1 1
Ru Ru1 0.638351(13) 0.243804(9) 0.914219(9) 0.01857(5) Uani d . 1 1
Ru Ru2 0.486442(13) 0.114865(9) 0.827033(9) 0.01832(5) Uani d . 1 1

loop_
_atom_site_aniso_label
_atom_site_aniso_U_11
_atom_site_aniso_U_22
_atom_site_aniso_U_33
_atom_site_aniso_U_12
_atom_site_aniso_U_13
_atom_site_aniso_U_23
C1 0.0253(11) 0.0236(11) 0.0326(12) -0.0008(9) 0.0112(9) 0.0007(9)
C2 0.0222(11) 0.0290(12) 0.0493(15) 0.0039(9) 0.0107(10) 0.0051(11)
C3 0.0215(11) 0.0385(14) 0.0443(15) 0.0011(10) -0.0012(10) 0.0105(11)
C4 0.0286(12) 0.0362(13) 0.0268(12) -0.0015(10) -0.0004(9) 0.0054(10)
C5 0.0252(11) 0.0198(10) 0.0217(10) -0.0035(8) 0.0033(8) 0.0017(8)
C6 0.0250(11) 0.0186(10) 0.0211(10) -0.0027(8) 0.0025(8) 0.0008(8)
C7 0.0354(12) 0.0278(12) 0.0216(11) -0.0011(10) 0.0024(9) -0.0015(9)
C8 0.0469(14) 0.0300(12) 0.0239(12) 0.0002(11) 0.0116(10) -0.0057(9)
C9 0.0316(12) 0.0300(12) 0.0344(13) 0.0028(10) 0.0162(10) -0.0018(10)
C10 0.0224(11) 0.0242(11) 0.0302(12) -0.0008(9) 0.0074(9) -0.0010(9)
C11 0.0326(12) 0.0295(12) 0.0290(12) -0.0022(10) 0.0030(10) 0.0010(9)
C12 0.0334(13) 0.0363(14) 0.0409(14) -0.0092(11) 0.0053(11) 0.0051(11)
C13 0.0453(15) 0.0295(13) 0.0395(14) -0.0119(11) -0.0022(11) 0.0058(11)
C14 0.0414(14) 0.0255(12) 0.0371(14) -0.0018(10) -0.0061(11) 0.0020(10)
C15 0.0293(12) 0.0262(11) 0.0327(12) -0.0009(10) -0.0005(10) -0.0018(9)
C16 0.0272(11) 0.0219(10) 0.0194(10) 0.0006(9) 0.0067(8) 0.0023(8)
C17 0.0424(14) 0.0391(14) 0.0280(12) -0.0109(11) 0.0185(11) -0.0038(10)
C18 0.0264(11) 0.0253(11) 0.0305(12) -0.0015(9) 0.0099(9) -0.0037(9)
C19 0.0296(12) 0.0283(12) 0.0455(14) 0.0043(10) 0.0120(10) -0.0053(10)
C20 0.0372(13) 0.0190(11) 0.0478(15) 0.0037(10) 0.0052(11) 0.0014(10)
C21 0.0294(12) 0.0230(11) 0.0342(12) -0.0030(9) 0.0037(10) 0.0038(9)
C22 0.0225(10) 0.0205(10) 0.0193(10) -0.0030(8) 0.0025(8) -0.0002(8)
C23 0.0231(10) 0.0215(10) 0.0178(10) -0.0043(8) 0.0020(8) -0.0004(8)
C24 0.0298(11) 0.0264(11) 0.0242(11) -0.0077(9) 0.0067(9) 0.0019(9)
C25 0.0293(12) 0.0382(13) 0.0320(12) -0.0111(10) 0.0144(10) -0.0034(10)
C26 0.0227(11) 0.0355(13) 0.0407(13) -0.0030(10) 0.0128(10) -0.0070(10)
C27 0.0240(11) 0.0239(11) 0.0323(12) 0.0000(9) 0.0043(9) -0.0021(9)
C28 0.0336(13) 0.0390(13) 0.0255(12) 0.0023(11) 0.0061(10) -0.0016(10)
C29 0.0478(16) 0.0541(17) 0.0222(12) 0.0014(13) 0.0037(11) -0.0051(11)
C30 0.0478(15) 0.0375(14) 0.0297(13) 0.0008(12) -0.0058(11) -0.0057(11)
C31 0.0397(14) 0.0286(12) 0.0360(13) -0.0075(11) -0.0036(11) 0.0002(10)
C32 0.0407(13) 0.0302(12) 0.0264(12) -0.0079(10) 0.0038(10) 0.0022(9)
C33 0.0262(11) 0.0232(11) 0.0178(10) -0.0007(9) 0.0056(8) 0.0016(8)
C34 0.0361(13) 0.0245(11) 0.0289(12) 0.0042(10) -0.0018(10) 0.0018(9)
F1 0.0738(11) 0.0407(9) 0.0368(9) 0.0087(8) 0.0020(8) 0.0039(7)
F2 0.0578(10) 0.0440(9) 0.0611(11) -0.0088(8) -0.0035(8) -0.0183(8)
F3 0.0587(11) 0.0706(12) 0.0781(13) 0.0189(10) 0.0359(10) 0.0048(10)
F4 0.0574(11) 0.0634(11) 0.0548(11) -0.0285(9) -0.0091(9) 0.0039(8)
F5 0.0485(9) 0.0500(9) 0.0522(9) 0.0037(8) 0.0190(7) -0.0078(8)
F6 0.0563(10) 0.0500(10) 0.0641(11) 0.0043(8) 0.0045(9) 0.0224(8)
F7 0.0355(8) 0.0565(10) 0.0455(9) 0.0094(7) 0.0077(7) -0.0087(7)
F8 0.0549(9) 0.0368(8) 0.0528(10) -0.0076(7) 0.0061(8) -0.0032(7)
F9 0.0689(11) 0.0511(9) 0.0366(8) 0.0099(8) 0.0248(8) 0.0043(7)
F10 0.0567(10) 0.0406(9) 0.0543(10) -0.0156(8) 0.0042(8) 0.0003(7)
F11 0.0617(10) 0.0640(11) 0.0308(8) -0.0206(9) -0.0002(7) 0.0092(7)
F12 0.0319(8) 0.0642(11) 0.0965(14) 0.0086(8) 0.0090(9) 0.0198(10)
N1 0.0205(8) 0.0177(8) 0.0245(9) -0.0020(7) 0.0064(7) 0.0004(7)
N2 0.0223(9) 0.0181(8) 0.0206(9) -0.0015(7) 0.0049(7) -0.0005(7)
N3 0.0261(9) 0.0229(9) 0.0210(9) -0.0033(7) 0.0016(7) -0.0016(7)
N4 0.0222(9) 0.0179(8) 0.0210(9) -0.0015(7) 0.0040(7) -0.0006(7)
N5 0.0199(8) 0.0225(9) 0.0175(8) -0.0026(7) 0.0026(7) -0.0013(7)
N6 0.0293(10) 0.0205(9) 0.0201(9) -0.0018(7) 0.0030(7) -0.0004(7)
O1 0.0195(7) 0.0200(7) 0.0191(7) -0.0020(6) 0.0056(5) 0.0007(5)
O2 0.0357(9) 0.0313(8) 0.0233(8) -0.0110(7) 0.0130(7) -0.0049(6)
O3 0.0336(8) 0.0309(8) 0.0204(7) -0.0114(7) 0.0113(6) -0.0036(6)
O4 0.0316(8) 0.0203(7) 0.0299(8) 0.0000(6) -0.0048(7) 0.0001(6)
O5 0.0320(8) 0.0199(8) 0.0258(8) 0.0002(6) -0.0034(6) 0.0007(6)
P1 0.0310(3) 0.0305(3) 0.0345(3) 0.0006(3) 0.0047(3) -0.0005(3)
P2 0.0289(3) 0.0339(3) 0.0325(3) -0.0013(3) 0.0077(2) 0.0024(3)
Ru1 0.02055(9) 0.01830(9) 0.01732(9) -0.00145(6) 0.00417(6) -0.00025(6)
Ru2 0.02204(9) 0.01740(9) 0.01607(8) -0.00198(6) 0.00459(6) 0.00085(6)

loop_
_atom_type_symbol
_atom_type_description
_atom_type_scat_dispersion_real
_atom_type_scat_dispersion_imag
_atom_type_scat_source
C C 0.0033 0.0016 'International Tables Vol C Tables 4.2.6.8 and 6.1.1.4'
H H 0.0000 0.0000 'International Tables Vol C Tables 4.2.6.8 and 6.1.1.4'
N N 0.0061 0.0033 'International Tables Vol C Tables 4.2.6.8 and 6.1.1.4'
O O 0.0106 0.0060 'International Tables Vol C Tables 4.2.6.8 and 6.1.1.4'
F F 0.0171 0.0103 'International Tables Vol C Tables 4.2.6.8 and 6.1.1.4'
P P 0.1023 0.0942 'International Tables Vol C Tables 4.2.6.8 and 6.1.1.4'
Ru Ru -1.2594 0.8363 'International Tables Vol C Tables 4.2.6.8 and 6.1.1.4'

loop_
_geom_angle_atom_site_label_1
_geom_angle_atom_site_label_2
_geom_angle_atom_site_label_3
_geom_angle
N1 C1 C2 122.2(2)
N1 C1 H1 118.9
C2 C1 H1 118.9
C1 C2 C3 119.3(2)
C1 C2 H2 120.4
C3 C2 H2 120.4
C4 C3 C2 119.5(2)
C4 C3 H3 120.3
C2 C3 H3 120.3
C3 C4 C5 119.2(2)
C3 C4 H4 120.4
C5 C4 H4 120.4
N1 C5 C4 120.7(2)
N1 C5 C6 114.60(17)
C4 C5 C6 124.6(2)
N2 C6 C7 120.8(2)
N2 C6 C5 114.47(18)
C7 C6 C5 124.62(19)
C8 C7 C6 119.9(2)
C8 C7 H7 120.1
C6 C7 H7 120.1
C7 C8 C9 119.3(2)
C7 C8 H8 120.4
C9 C8 H8 120.4
C8 C9 C10 118.9(2)
C8 C9 H9 120.5
C10 C9 H9 120.5
N2 C10 C9 122.1(2)
N2 C10 H10 118.9
C9 C10 H10 118.9
N3 C11 C12 122.7(2)
N3 C11 H11 118.7
C12 C11 H11 118.7
C13 C12 C11 119.1(2)
C13 C12 H12 120.4
C11 C12 H12 120.4
C12 C13 C14 118.5(2)
C12 C13 H13 120.7
C14 C13 H13 120.7
C15 C14 C13 119.2(2)
C15 C14 H14 120.4
C13 C14 H14 120.4
N3 C15 C14 122.9(2)
N3 C15 H15 118.5
C14 C15 H15 118.5
O2 C16 O3 125.82(19)
O2 C16 C17 116.58(19)
O3 C16 C17 117.60(19)
C16 C17 H17A 109.5
C16 C17 H17B 109.5
H17A C17 H17B 109.5
C16 C17 H17C 109.5
H17A C17 H17C 109.5
H17B C17 H17C 109.5
N4 C18 C19 122.1(2)
N4 C18 H18 119.0
C19 C18 H18 119.0
C18 C19 C20 118.9(2)
C18 C19 H19 120.5
C20 C19 H19 120.6
C21 C20 C19 119.5(2)
C21 C20 H20 120.3
C19 C20 H20 120.3
C20 C21 C22 119.3(2)
C20 C21 H21 120.4
C22 C21 H21 120.4
N4 C22 C21 121.12(19)
N4 C22 C23 114.24(17)
C21 C22 C23 124.6(2)
N5 C23 C24 121.07(19)
N5 C23 C22 114.34(18)
C24 C23 C22 124.59(19)
C25 C24 C23 119.4(2)
C25 C24 H24 120.3
C23 C24 H24 120.3
C24 C25 C26 118.9(2)
C24 C25 H25 120.6
C26 C25 H25 120.6
C27 C26 C25 119.7(2)
C27 C26 H26 120.2
C25 C26 H26 120.2
N5 C27 C26 122.2(2)
N5 C27 H27 118.9
C26 C27 H27 118.9
N6 C28 C29 122.9(2)
N6 C28 H28 118.6
C29 C28 H28 118.6
C28 C29 C30 119.2(2)
C28 C29 H29 120.4
C30 C29 H29 120.4
C31 C30 C29 118.4(2)
C31 C30 H30 120.8
C29 C30 H30 120.8
C32 C31 C30 119.0(2)
C32 C31 H31 120.5
C30 C31 H31 120.5
N6 C32 C31 123.6(2)
N6 C32 H32 118.2
C31 C32 H32 118.2
O4 C33 O5 125.66(19)
O4 C33 C34 116.05(18)
O5 C33 C34 118.29(18)
C33 C34 H34A 109.5
C33 C34 H34B 109.5
H34A C34 H34B 109.5
C33 C34 H34C 109.5
H34A C34 H34C 109.5
H34B C34 H34C 109.5
C1 N1 C5 118.87(18)
C1 N1 Ru1 126.35(15)
C5 N1 Ru1 114.73(13)
C10 N2 C6 118.92(18)
C10 N2 Ru1 125.98(14)
C6 N2 Ru1 114.86(13)
C11 N3 C15 117.61(19)
C11 N3 Ru1 121.24(15)
C15 N3 Ru1 120.82(15)
C18 N4 C22 119.15(18)
C18 N4 Ru2 124.77(15)
C22 N4 Ru2 116.05(13)
C27 N5 C23 118.73(18)
C27 N5 Ru2 125.00(15)
C23 N5 Ru2 116.19(13)
C32 N6 C28 116.84(19)
C32 N6 Ru2 122.50(15)
C28 N6 Ru2 120.48(15)
Ru1 O1 Ru2 121.79(7)
C16 O2 Ru1 132.48(14)
C16 O3 Ru2 131.07(13)
C33 O4 Ru1 132.87(14)
C33 O5 Ru2 130.27(13)
F4 P1 F6 90.36(10)
F4 P1 F3 91.27(11)
F6 P1 F3 90.89(10)
F4 P1 F2 178.90(11)
F6 P1 F2 90.34(10)
F3 P1 F2 89.57(10)
F4 P1 F1 89.63(9)
F6 P1 F1 178.96(11)
F3 P1 F1 90.15(10)
F2 P1 F1 89.66(9)
F4 P1 F5 89.94(10)
F6 P1 F5 89.76(10)
F3 P1 F5 178.62(11)
F2 P1 F5 89.21(9)
F1 P1 F5 89.19(9)
F7 P2 F10 90.05(9)
F7 P2 F11 90.53(9)
F10 P2 F11 90.34(9)
F7 P2 F8 90.43(9)
F10 P2 F8 179.50(10)
F11 P2 F8 89.78(9)
F7 P2 F9 89.64(9)
F10 P2 F9 89.99(9)
F11 P2 F9 179.63(10)
F8 P2 F9 89.90(9)
F7 P2 F12 179.08(10)
F10 P2 F12 90.31(10)
F11 P2 F12 90.31(10)
F8 P2 F12 89.20(10)
F9 P2 F12 89.52(10)
O1 Ru1 N1 92.23(6)
O1 Ru1 N2 94.74(6)
N1 Ru1 N2 79.50(7)
O1 Ru1 O2 95.78(6)
N1 Ru1 O2 93.76(7)
N2 Ru1 O2 167.72(6)
O1 Ru1 O4 94.44(6)
N1 Ru1 O4 170.41(6)
N2 Ru1 O4 93.07(6)
O2 Ru1 O4 92.41(6)
O1 Ru1 N3 176.78(6)
N1 Ru1 N3 89.16(7)
N2 Ru1 N3 88.37(7)
O2 Ru1 N3 81.23(6)
O4 Ru1 N3 84.53(6)
O1 Ru2 N5 87.68(6)
O1 Ru2 N4 92.50(6)
N5 Ru2 N4 79.09(7)
O1 Ru2 O3 95.44(6)
N5 Ru2 O3 172.56(6)
N4 Ru2 O3 94.00(7)
O1 Ru2 O5 96.39(6)
N5 Ru2 O5 96.52(6)
N4 Ru2 O5 169.94(6)
O3 Ru2 O5 89.85(6)
O1 Ru2 N6 178.03(6)
N5 Ru2 N6 91.55(7)
N4 Ru2 N6 89.12(6)
O3 Ru2 N6 85.54(6)
O5 Ru2 N6 81.90(6)

loop_
_geom_bond_atom_site_label_1
_geom_bond_atom_site_label_2
_geom_bond_distance
C1 N1 1.340(3)
C1 C2 1.369(3)
C1 H1 0.9500
C2 C3 1.377(4)
C2 H2 0.9500
C3 C4 1.375(3)
C3 H3 0.9500
C4 C5 1.387(3)
C4 H4 0.9500
C5 N1 1.367(3)
C5 C6 1.462(3)
C6 N2 1.361(3)
C6 C7 1.387(3)
C7 C8 1.371(3)
C7 H7 0.9500
C8 C9 1.382(3)
C8 H8 0.9500
C9 C10 1.383(3)
C9 H9 0.9500
C10 N2 1.344(3)
C10 H10 0.9500
C11 N3 1.337(3)
C11 C12 1.385(3)
C11 H11 0.9500
C12 C13 1.376(4)
C12 H12 0.9500
C13 C14 1.379(4)
C13 H13 0.9500
C14 C15 1.375(3)
C14 H14 0.9500
C15 N3 1.341(3)
C15 H15 0.9500
C16 O2 1.250(2)
C16 O3 1.261(2)
C16 C17 1.495(3)
C17 H17A 0.9800
C17 H17B 0.9800
C17 H17C 0.9800
C18 N4 1.340(3)
C18 C19 1.382(3)
C18 H18 0.9500
C19 C20 1.384(3)
C19 H19 0.9500
C20 C21 1.379(3)
C20 H20 0.9500
C21 C22 1.385(3)
C21 H21 0.9500
C22 N4 1.362(3)
C22 C23 1.463(3)
C23 N5 1.361(3)
C23 C24 1.392(3)
C24 C25 1.375(3)
C24 H24 0.9500
C25 C26 1.381(3)
C25 H25 0.9500
C26 C27 1.370(3)
C26 H26 0.9500
C27 N5 1.342(3)
C27 H27 0.9500
C28 N6 1.347(3)
C28 C29 1.379(3)
C28 H28 0.9500
C29 C30 1.384(4)
C29 H29 0.9500
C30 C31 1.379(4)
C30 H30 0.9500
C31 C32 1.371(3)
C31 H31 0.9500
C32 N6 1.345(3)
C32 H32 0.9500
C33 O4 1.255(2)
C33 O5 1.263(2)
C33 C34 1.497(3)
C34 H34A 0.9800
C34 H34B 0.9800
C34 H34C 0.9800
F1 P1 1.5977(16)
F2 P1 1.5956(16)
F3 P1 1.5889(18)
F4 P1 1.5771(16)
F5 P1 1.5997(16)
F6 P1 1.5878(16)
F7 P2 1.5898(15)
F8 P2 1.5936(16)
F9 P2 1.5961(16)
F10 P2 1.5908(16)
F11 P2 1.5921(16)
F12 P2 1.5972(17)
N1 Ru1 2.0258(17)
N2 Ru1 2.0331(17)
N3 Ru1 2.1559(17)
N4 Ru2 2.0316(17)
N5 Ru2 2.0262(17)
N6 Ru2 2.1710(17)
O1 Ru1 1.8762(13)
O1 Ru2 1.8822(13)
O2 Ru1 2.0546(15)
O3 Ru2 2.0737(14)
O4 Ru1 2.0614(14)
O5 Ru2 2.0897(14)
Ru1 Ru2 3.2838(3)

loop_
_geom_hbond_atom_site_label_D
_geom_hbond_atom_site_label_H
_geom_hbond_atom_site_label_A
_geom_hbond_site_symmetry_A
_geom_hbond_distance_DH
_geom_hbond_distance_HA
_geom_hbond_distance_DA
_geom_hbond_angle_DHA
C9 H9 F2 . 0.95 2.53 3.227(3) 130
C10 H10 F5 . 0.95 2.48 3.362(3) 154
C10 H10 O4 . 0.95 2.59 3.105(3) 115
C12 H12 F6 1_655 0.95 2.42 3.270(3) 149
C15 H15 O4 . 0.95 2.43 2.904(3) 110
C17 H17A F1 4_665 0.98 2.34 3.240(3) 153
C18 H18 F12 . 0.95 2.37 3.090(3) 132
C18 H18 O3 . 0.95 2.52 3.096(3) 119
C24 H24 O1 3_657 0.95 2.56 3.405(3) 149
C27 H27 F5 . 0.95 2.32 3.101(3) 139
C28 H28 O3 . 0.95 2.23 2.855(3) 122
C32 H32 N5 . 0.95 2.49 3.080(3) 121
C34 H34C F7 2_656 0.98 2.52 3.455(3) 160

loop_
_geom_torsion_atom_site_label_1
_geom_torsion_atom_site_label_2
_geom_torsion_atom_site_label_3
_geom_torsion_atom_site_label_4
_geom_torsion
N1 C1 C2 C3 -3.5(3)
C1 C2 C3 C4 3.6(4)
C2 C3 C4 C5 0.3(4)
C3 C4 C5 N1 -4.5(3)
C3 C4 C5 C6 172.0(2)
N1 C5 C6 N2 -0.6(3)
C4 C5 C6 N2 -177.2(2)
N1 C5 C6 C7 176.1(2)
C4 C5 C6 C7 -0.5(3)
N2 C6 C7 C8 0.9(3)
C5 C6 C7 C8 -175.7(2)
C6 C7 C8 C9 0.0(3)
C7 C8 C9 C10 -0.8(3)
C8 C9 C10 N2 0.7(3)
N3 C11 C12 C13 -0.2(4)
C11 C12 C13 C14 -0.4(4)
C12 C13 C14 C15 0.4(4)
C13 C14 C15 N3 0.3(4)
N4 C18 C19 C20 -0.3(4)
C18 C19 C20 C21 0.5(4)
C19 C20 C21 C22 0.4(3)
C20 C21 C22 N4 -1.7(3)
C20 C21 C22 C23 178.3(2)
N4 C22 C23 N5 2.3(2)
C21 C22 C23 N5 -177.67(19)
N4 C22 C23 C24 -178.25(19)
C21 C22 C23 C24 1.8(3)
N5 C23 C24 C25 -0.3(3)
C22 C23 C24 C25 -179.77(19)
C23 C24 C25 C26 -0.1(3)
C24 C25 C26 C27 0.4(3)
C25 C26 C27 N5 -0.4(3)
N6 C28 C29 C30 2.1(4)
C28 C29 C30 C31 0.7(4)
C29 C30 C31 C32 -2.5(4)
C30 C31 C32 N6 1.8(4)
C2 C1 N1 C5 -0.6(3)
C2 C1 N1 Ru1 176.58(16)
C4 C5 N1 C1 4.7(3)
C6 C5 N1 C1 -172.11(18)
C4 C5 N1 Ru1 -172.88(16)
C6 C5 N1 Ru1 10.4(2)
C9 C10 N2 C6 0.2(3)
C9 C10 N2 Ru1 -173.88(16)
C7 C6 N2 C10 -1.0(3)
C5 C6 N2 C10 175.91(18)
C7 C6 N2 Ru1 173.72(16)
C5 C6 N2 Ru1 -9.4(2)
C12 C11 N3 C15 0.8(3)
C12 C11 N3 Ru1 174.11(17)
C14 C15 N3 C11 -0.8(3)
C14 C15 N3 Ru1 -174.20(17)
C19 C18 N4 C22 -1.0(3)
C19 C18 N4 Ru2 -178.64(16)
C21 C22 N4 C18 1.9(3)
C23 C22 N4 C18 -178.00(17)
C21 C22 N4 Ru2 179.81(15)
C23 C22 N4 Ru2 -0.1(2)
C26 C27 N5 C23 0.1(3)
C26 C27 N5 Ru2 -176.45(16)
C24 C23 N5 C27 0.3(3)
C22 C23 N5 C27 179.81(17)
C24 C23 N5 Ru2 177.12(15)
C22 C23 N5 Ru2 -3.4(2)
C31 C32 N6 C28 0.9(3)
C31 C32 N6 Ru2 175.96(18)
C29 C28 N6 C32 -2.9(3)
C29 C28 N6 Ru2 -178.03(19)
O3 C16 O2 Ru1 3.0(3)
C17 C16 O2 Ru1 -177.00(15)
O2 C16 O3 Ru2 -0.7(3)
C17 C16 O3 Ru2 179.31(15)
O5 C33 O4 Ru1 1.3(3)
C34 C33 O4 Ru1 -179.14(15)
O4 C33 O5 Ru2 6.5(3)
C34 C33 O5 Ru2 -173.03(14)
Ru2 O1 Ru1 N1 -138.93(9)
Ru2 O1 Ru1 N2 141.42(9)
Ru2 O1 Ru1 O2 -44.92(9)
Ru2 O1 Ru1 O4 47.96(9)
C1 N1 Ru1 O1 76.40(17)
C5 N1 Ru1 O1 -106.27(14)
C1 N1 Ru1 N2 170.82(18)
C5 N1 Ru1 N2 -11.86(14)
C1 N1 Ru1 O2 -19.53(17)
C5 N1 Ru1 O2 157.79(14)
C1 N1 Ru1 N3 -100.69(17)
C5 N1 Ru1 N3 76.63(14)
C10 N2 Ru1 O1 -82.78(17)
C6 N2 Ru1 O1 102.95(14)
C10 N2 Ru1 N1 -174.18(18)
C6 N2 Ru1 N1 11.56(14)
C10 N2 Ru1 O2 128.4(3)
C6 N2 Ru1 O2 -45.9(4)
C10 N2 Ru1 O4 11.93(17)
C6 N2 Ru1 O4 -162.33(14)
C10 N2 Ru1 N3 96.37(17)
C6 N2 Ru1 N3 -77.89(14)
C16 O2 Ru1 O1 18.3(2)
C16 O2 Ru1 N1 110.9(2)
C16 O2 Ru1 N2 167.1(3)
C16 O2 Ru1 O4 -76.4(2)
C16 O2 Ru1 N3 -160.5(2)
C33 O4 Ru1 O1 -26.5(2)
C33 O4 Ru1 N2 -121.5(2)
C33 O4 Ru1 O2 69.46(19)
C33 O4 Ru1 N3 150.4(2)
C11 N3 Ru1 N1 43.68(17)
C15 N3 Ru1 N1 -143.18(16)
C11 N3 Ru1 N2 123.20(17)
C15 N3 Ru1 N2 -63.66(16)
C11 N3 Ru1 O2 -50.25(16)
C15 N3 Ru1 O2 122.88(16)
C11 N3 Ru1 O4 -143.55(17)
C15 N3 Ru1 O4 29.58(16)
Ru1 O1 Ru2 N5 -140.72(9)
Ru1 O1 Ru2 N4 140.31(9)
Ru1 O1 Ru2 O3 46.05(9)
Ru1 O1 Ru2 O5 -44.41(9)
C27 N5 Ru2 O1 86.17(16)
C23 N5 Ru2 O1 -90.44(14)
C27 N5 Ru2 N4 179.16(17)
C23 N5 Ru2 N4 2.56(13)
C27 N5 Ru2 O5 -10.00(17)
C23 N5 Ru2 O5 173.39(13)
C27 N5 Ru2 N6 -92.03(17)
C23 N5 Ru2 N6 91.37(14)
C18 N4 Ru2 O1 -96.37(16)
C22 N4 Ru2 O1 85.88(14)
C18 N4 Ru2 N5 176.48(17)
C22 N4 Ru2 N5 -1.26(14)
C18 N4 Ru2 O3 -0.73(17)
C22 N4 Ru2 O3 -178.48(14)
C18 N4 Ru2 O5 111.5(4)
C22 N4 Ru2 O5 -66.2(4)
C18 N4 Ru2 N6 84.74(17)
C22 N4 Ru2 N6 -93.01(14)
C16 O3 Ru2 O1 -21.95(19)
C16 O3 Ru2 N4 -114.85(18)
C16 O3 Ru2 O5 74.45(18)
C16 O3 Ru2 N6 156.35(19)
C33 O5 Ru2 O1 13.71(19)
C33 O5 Ru2 N5 102.09(18)
C33 O5 Ru2 N4 165.6(3)
C33 O5 Ru2 O3 -81.75(18)
C33 O5 Ru2 N6 -167.27(19)
C32 N6 Ru2 N5 1.68(17)
C28 N6 Ru2 N5 176.54(17)
C32 N6 Ru2 N4 80.75(17)
C28 N6 Ru2 N4 -104.39(17)
C32 N6 Ru2 O3 174.83(18)
C28 N6 Ru2 O3 -10.31(17)
C32 N6 Ru2 O5 -94.69(17)
C28 N6 Ru2 O5 80.17(17)
